data_7158219
loop_
_publ_author_name
'Maeda, Hiromitsu'
'Haketa, Yohei'
'Murata, Tomoki'
'Ohta, Eriko'
'Murata, Tai'
'Yasuda, Nobuhiro'

_publ_section_title
;
 Self-assemblies of anionic-unit-introduced anion-responsive \p-electronic
 molecules
;
_journal_issue 34
_journal_name_full 'Organic &amp; Biomolecular Chemistry'
_journal_page_first 7369
_journal_page_last 7373
_journal_paper_doi 10.1039/D1OB01094H
_journal_volume 19
_journal_year 2021
_chemical_formula_moiety 'C29 H22 B F N2 O2, C2 H4 Cl2'
_chemical_formula_sum 'C31 H26 B Cl2 F N2 O2'
_chemical_formula_weight 559.25
_chemical_melting_point ?
_chemical_name_systematic aPh-BFPh
_space_group_crystal_system monoclinic
_space_group_IT_number 9
_space_group_name_Hall 'C -2yc'
_space_group_name_H-M_alt 'C 1 c 1'
_atom_sites_solution_hydrogens geom
_audit_creation_method SHELXL-2014/7
_audit_update_record
;
2021-05-29 deposited with the CCDC.	2021-08-06 downloaded from the CCDC.
;
_cell_angle_alpha 90
_cell_angle_beta 95.778(3)
_cell_angle_gamma 90
_cell_formula_units_Z 4
_cell_length_a 5.2329(2)
_cell_length_b 24.0253(11)
_cell_length_c 21.2592(10)
_cell_measurement_reflns_used 8453
_cell_measurement_temperature 100(2)
_cell_measurement_theta_max 30.011
_cell_measurement_theta_min 4.392
_cell_volume 2659.2(2)
_computing_cell_refinement HKL2000
_computing_data_collection HKL2000
_computing_data_reduction HKL2000
_computing_structure_refinement 'SHELXL-2014/7 (Sheldrick, 2014)'
_computing_structure_solution Yadokari
_diffrn_ambient_temperature 100(2)
_diffrn_measured_fraction_theta_full 0.967
_diffrn_measured_fraction_theta_max 0.940
_diffrn_measurement.details ' 3.00 degrees, 21.9 sec, detector distance 75.00 mm'

_diffrn_measurement_device_type 'CCD MX225HE(Rayonix)'
_diffrn_measurement_method 'w scans'
_diffrn_radiation_type Synchrotron
_diffrn_radiation_wavelength 0.8000
_diffrn_reflns_av_R_equivalents 0.041
_diffrn_reflns_av_unetI/netI 0.0220
_diffrn_reflns_Laue_measured_fraction_full 0.967
_diffrn_reflns_Laue_measured_fraction_max 0.940
_diffrn_reflns_number 8453
_diffrn_reflns_point_group_measured_fraction_full 0.485
_diffrn_reflns_point_group_measured_fraction_max 0.471
_diffrn_reflns_theta_full 28.685
_diffrn_reflns_theta_max 30.011
_diffrn_reflns_theta_min 4.392
_diffrn_source 'synchrotron radiation SPring-8 BL38B1'
_exptl_absorpt_coefficient_mu 0.386
_exptl_crystal_colour red
_exptl_crystal_density_diffrn 1.397
_exptl_crystal_density_meas ?
_exptl_crystal_description prism
_exptl_crystal_F_000 1160
_exptl_crystal_size_max 0.210
_exptl_crystal_size_mid 0.020
_exptl_crystal_size_min 0.010
_refine_diff_density_max 0.291
_refine_diff_density_min -0.439
_refine_diff_density_rms 0.052
_refine_ls_abs_structure_details
;
No quotients, so Flack parameter determined by classical intensity fit
;
_refine_ls_abs_structure_Flack 0.15(6)
_refine_ls_extinction_method none
_refine_ls_goodness_of_fit_ref 1.070
_refine_ls_hydrogen_treatment constr
_refine_ls_matrix_type full
_refine_ls_number_parameters 352
_refine_ls_number_reflns 2571
_refine_ls_number_restraints 2
_refine_ls_restrained_S_all 1.069
_refine_ls_R_factor_all 0.0427
_refine_ls_R_factor_gt 0.0424
_refine_ls_shift/su_max 0.000
_refine_ls_shift/su_mean 0.000
_refine_ls_structure_factor_coef Fsqd
_refine_ls_weighting_details 'w=1/[s^2^(Fo^2^)+(0.0784P)^2^+2.3657P] where P=(Fo^2^+2Fc^2^)/3'
_refine_ls_weighting_scheme calc
_refine_ls_wR_factor_gt 0.1136
_refine_ls_wR_factor_ref 0.1140
_reflns_Friedel_coverage 0.000
_reflns_Friedel_fraction_full 0.000
_reflns_Friedel_fraction_max 0.000
_reflns_number_gt 2544
_reflns_number_total 2571
_reflns_threshold_expression 'I > 2s(I)'
_cod_data_source_file d1ob01094h2.cif
_cod_data_source_block ydkr
_cod_depositor_comments
;
The following automatic conversions were performed:

data item '_chemical_melting_point' value 'not measured' was changed
to '?' -- the value is undefined or not given.

data item '_exptl_crystal_density_meas' value 'not measured' was
changed to '?' -- the value is perceived as not measured.

Automatic conversion script
Id: cif_fix_values 7556 2019-12-06 15:28:31Z antanas 

 Adding full bibliography for 7158218--7158229.cif.
;
_cod_original_sg_symbol_H-M 'C c'
_cod_database_code 7158219
_shelx_shelxl_version_number 2014/7
_shelx_space_group_comment
;
The symmetry employed for this shelxl refinement is uniquely defined
by the following loop, which should always be used as a source of
symmetry information in preference to the above space-group names.
They are only intended as comments.
;
_shelx_estimated_absorpt_t_min 0.923
_shelx_estimated_absorpt_t_max 0.996

loop_
_space_group_symop_operation_xyz
'x, y, z'
'x, -y, z+1/2'
'x+1/2, y+1/2, z'
'x+1/2, -y+1/2, z+1/2'

loop_
_atom_site_label
_atom_site_type_symbol
_atom_site_fract_x
_atom_site_fract_y
_atom_site_fract_z
_atom_site_U_iso_or_equiv
_atom_site_adp_type
_atom_site_occupancy
_atom_site_site_symmetry_order
_atom_site_calc_flag
_atom_site_refinement_flags_posn
_atom_site_refinement_flags_adp
_atom_site_refinement_flags_occupancy
_atom_site_disorder_assembly
_atom_site_disorder_group
C1 C 1.5038(6) 0.05312(12) 0.54579(15) 0.0203(6) Uani 1 1 d . . . . .
C2 C 1.5113(7) 0.01878(14) 0.49375(18) 0.0297(7) Uani 1 1 d . . . . .
H2 H 1.3858 0.0230 0.4586 0.036 Uiso 1 1 calc R U . . .
C3 C 1.6993(7) -0.02182(15) 0.49215(19) 0.0329(8) Uani 1 1 d . . . . .
H3 H 1.7006 -0.0450 0.4560 0.040 Uiso 1 1 calc R U . . .
C4 C 1.8838(7) -0.02883(15) 0.54239(19) 0.0302(7) Uani 1 1 d . . . . .
H4 H 2.0103 -0.0571 0.5415 0.036 Uiso 1 1 calc R U . . .
C5 C 1.8823(7) 0.00595(16) 0.59433(17) 0.0313(7) Uani 1 1 d . . . . .
H5 H 2.0108 0.0019 0.6289 0.038 Uiso 1 1 calc R U . . .
C6 C 1.6955(6) 0.04657(15) 0.59637(16) 0.0273(7) Uani 1 1 d . . . . .
H6 H 1.6972 0.0702 0.6323 0.033 Uiso 1 1 calc R U . . .
C7 C 1.3098(6) 0.09692(12) 0.54752(14) 0.0190(6) Uani 1 1 d . . . . .
C8 C 1.2748(6) 0.13748(13) 0.59274(15) 0.0231(6) Uani 1 1 d . . . . .
H8 H 1.3763 0.1420 0.6320 0.028 Uiso 1 1 calc R U . . .
C9 C 1.0646(6) 0.17035(13) 0.57029(15) 0.0217(6) Uani 1 1 d . . . . .
H9 H 0.9979 0.2012 0.5914 0.026 Uiso 1 1 calc R U . . .
C10 C 0.9715(5) 0.14952(12) 0.51142(14) 0.0174(6) Uani 1 1 d . . . . .
C11 C 0.7666(5) 0.16656(12) 0.46541(14) 0.0175(6) Uani 1 1 d . . . . .
C12 C 0.6041(6) 0.21061(12) 0.47383(14) 0.0182(6) Uani 1 1 d . . . . .
H12 H 0.6293 0.2334 0.5105 0.022 Uiso 1 1 calc R U . . .
C13 C 0.4012(5) 0.22096(12) 0.42714(14) 0.0175(6) Uani 1 1 d . . . . .
C14 C 0.2168(6) 0.26412(12) 0.43172(14) 0.0171(5) Uani 1 1 d . . . . .
C15 C 0.1845(6) 0.30345(13) 0.47901(14) 0.0203(6) Uani 1 1 d . . . . .
H15 H 0.2858 0.3070 0.5185 0.024 Uiso 1 1 calc R U . . .
C16 C -0.0259(6) 0.33635(13) 0.45667(15) 0.0212(6) Uani 1 1 d . . . . .
H16 H -0.0944 0.3663 0.4788 0.025 Uiso 1 1 calc R U . . .
C17 C -0.1184(6) 0.31786(12) 0.39648(15) 0.0181(6) Uani 1 1 d . . . . .
C18 C -0.3282(6) 0.33832(12) 0.35196(15) 0.0182(6) Uani 1 1 d . . . . .
C19 C -0.5011(6) 0.37732(13) 0.37193(16) 0.0214(6) Uani 1 1 d . . . . .
H19 H -0.4797 0.3907 0.4142 0.026 Uiso 1 1 calc R U . . .
C20 C -0.7039(6) 0.39666(13) 0.33053(16) 0.0230(6) Uani 1 1 d . . . . .
H20 H -0.8207 0.4230 0.3447 0.028 Uiso 1 1 calc R U . . .
C21 C -0.7367(6) 0.37771(13) 0.26873(17) 0.0258(7) Uani 1 1 d . . . . .
H21 H -0.8771 0.3906 0.2407 0.031 Uiso 1 1 calc R U . . .
C22 C -0.5638(7) 0.33980(15) 0.24790(16) 0.0264(7) Uani 1 1 d . . . . .
H22 H -0.5837 0.3273 0.2053 0.032 Uiso 1 1 calc R U . . .
C23 C -0.3605(6) 0.32011(13) 0.28955(15) 0.0234(6) Uani 1 1 d . . . . .
H23 H -0.2432 0.2940 0.2751 0.028 Uiso 1 1 calc R U . . .
C24 C 0.4612(6) 0.09939(12) 0.31958(15) 0.0203(6) Uani 1 1 d . . . . .
C25 C 0.5898(7) 0.07324(15) 0.27394(18) 0.0309(7) Uani 1 1 d . . . . .
H25 H 0.7391 0.0903 0.2607 0.037 Uiso 1 1 calc R U . . .
C26 C 0.5071(8) 0.02270(16) 0.2469(2) 0.0371(8) Uani 1 1 d . . . . .
H26 H 0.5992 0.0060 0.2155 0.045 Uiso 1 1 calc R U . . .
C27 C 0.2934(7) -0.00281(14) 0.2655(2) 0.0335(8) Uani 1 1 d . . . . .
H27 H 0.2390 -0.0377 0.2478 0.040 Uiso 1 1 calc R U . . .
C28 C 0.1580(7) 0.02216(16) 0.3097(2) 0.0345(8) Uani 1 1 d . . . . .
H28 H 0.0094 0.0046 0.3227 0.041 Uiso 1 1 calc R U . . .
C29 C 0.2381(7) 0.07339(14) 0.33571(17) 0.0284(7) Uani 1 1 d . . . . .
H29 H 0.1387 0.0910 0.3650 0.034 Uiso 1 1 calc R U . . .
C30 C 0.1167(8) 0.18497(15) 0.20575(18) 0.0338(8) Uani 1 1 d . . . . .
H30 H 0.2938 0.1940 0.2237 0.041 Uiso 1 1 calc R U . . .
H30A H 0.0105 0.1798 0.2413 0.041 Uiso 1 1 calc R U . . .
C31 C 0.1190(8) 0.13228(15) 0.16879(18) 0.0323(7) Uani 1 1 d . . . . .
H31 H -0.0538 0.1257 0.1466 0.039 Uiso 1 1 calc R U . . .
H31A H 0.1607 0.1007 0.1980 0.039 Uiso 1 1 calc R U . . .
Cl1 Cl -0.0099(2) 0.24175(4) 0.15696(6) 0.0487(3) Uani 1 1 d . . . . .
Cl2 Cl 0.3494(2) 0.13550(7) 0.11243(6) 0.0589(4) Uani 1 1 d . . . . .
O1 O 0.3655(4) 0.19048(9) 0.37514(10) 0.0192(4) Uani 1 1 d . . . . .
O2 O 0.7429(4) 0.13561(9) 0.41374(11) 0.0205(5) Uani 1 1 d . . . . .
F1 F 0.7276(3) 0.18575(7) 0.31872(9) 0.0228(4) Uani 1 1 d . . . . .
N1 N 1.1238(5) 0.10519(10) 0.49911(12) 0.0186(5) Uani 1 1 d . . . . .
H1 H 1.1037 0.0848 0.4645 0.022 Uiso 1 1 calc R U . . .
N2 N 0.0308(5) 0.27391(10) 0.38261(12) 0.0171(5) Uani 1 1 d . . . . .
H2A H 0.0108 0.2546 0.3473 0.021 Uiso 1 1 calc R U . . .
B1 B 0.5732(6) 0.15371(14) 0.35596(16) 0.0182(6) Uani 1 1 d . . . . .

loop_
_atom_site_aniso_label
_atom_site_aniso_U_11
_atom_site_aniso_U_22
_atom_site_aniso_U_33
_atom_site_aniso_U_23
_atom_site_aniso_U_13
_atom_site_aniso_U_12
C1 0.0194(14) 0.0176(13) 0.0239(15) 0.0033(11) 0.0023(12) -0.0003(11)
C2 0.0282(17) 0.0255(16) 0.0333(18) -0.0072(14) -0.0068(14) 0.0055(13)
C3 0.0325(18) 0.0250(17) 0.041(2) -0.0073(15) 0.0012(15) 0.0068(14)
C4 0.0267(16) 0.0243(16) 0.0402(19) 0.0040(14) 0.0069(14) 0.0063(12)
C5 0.0270(17) 0.0372(19) 0.0294(18) 0.0075(15) 0.0015(14) 0.0047(14)
C6 0.0265(16) 0.0321(17) 0.0229(16) 0.0027(13) 0.0009(13) 0.0030(13)
C7 0.0173(13) 0.0181(13) 0.0211(14) 0.0020(11) -0.0002(11) -0.0001(11)
C8 0.0260(16) 0.0235(15) 0.0190(14) -0.0003(12) -0.0020(12) 0.0013(12)
C9 0.0263(15) 0.0184(13) 0.0206(14) -0.0022(11) 0.0026(12) 0.0029(11)
C10 0.0155(13) 0.0168(13) 0.0200(15) 0.0027(11) 0.0017(11) 0.0018(10)
C11 0.0180(13) 0.0167(13) 0.0179(14) -0.0001(11) 0.0024(11) -0.0014(11)
C12 0.0212(14) 0.0173(13) 0.0160(13) -0.0012(10) 0.0015(11) 0.0007(11)
C13 0.0174(13) 0.0157(13) 0.0195(14) -0.0010(11) 0.0035(11) -0.0023(10)
C14 0.0173(13) 0.0160(12) 0.0184(14) -0.0005(11) 0.0037(11) 0.0007(10)
C15 0.0252(15) 0.0192(14) 0.0165(13) -0.0023(11) 0.0026(11) 0.0014(11)
C16 0.0246(15) 0.0177(13) 0.0220(15) -0.0040(11) 0.0051(12) 0.0050(11)
C17 0.0191(14) 0.0162(13) 0.0195(14) 0.0012(11) 0.0044(11) 0.0009(10)
C18 0.0189(13) 0.0135(12) 0.0227(15) 0.0029(11) 0.0045(11) -0.0006(10)
C19 0.0216(14) 0.0200(14) 0.0234(15) 0.0020(11) 0.0061(12) 0.0020(11)
C20 0.0205(14) 0.0189(14) 0.0307(16) 0.0040(12) 0.0072(12) 0.0045(11)
C21 0.0223(15) 0.0263(15) 0.0282(17) 0.0075(13) 0.0000(12) 0.0006(12)
C22 0.0308(16) 0.0264(16) 0.0213(16) 0.0005(12) -0.0003(13) -0.0010(13)
C23 0.0249(15) 0.0225(14) 0.0229(15) -0.0007(12) 0.0031(12) 0.0019(12)
C24 0.0205(13) 0.0188(13) 0.0212(14) 0.0007(11) -0.0004(11) 0.0028(11)
C25 0.0280(17) 0.0299(17) 0.0350(18) -0.0073(15) 0.0044(14) -0.0010(14)
C26 0.039(2) 0.0298(18) 0.042(2) -0.0118(16) 0.0027(16) 0.0066(15)
C27 0.0318(17) 0.0217(15) 0.045(2) -0.0038(15) -0.0052(15) 0.0023(13)
C28 0.0322(18) 0.0285(17) 0.042(2) 0.0028(15) 0.0003(16) -0.0073(14)
C29 0.0258(16) 0.0307(17) 0.0290(17) -0.0008(13) 0.0049(13) -0.0013(13)
C30 0.042(2) 0.0318(18) 0.0271(18) 0.0020(14) 0.0024(15) -0.0025(15)
C31 0.0330(18) 0.0349(18) 0.0296(18) 0.0009(14) 0.0057(14) 0.0003(14)
Cl1 0.0620(7) 0.0311(4) 0.0493(6) 0.0073(4) -0.0131(5) -0.0007(4)
Cl2 0.0446(6) 0.0938(10) 0.0414(6) -0.0229(6) 0.0202(5) -0.0193(6)
O1 0.0190(10) 0.0194(10) 0.0191(10) -0.0048(8) 0.0013(8) 0.0016(8)
O2 0.0223(11) 0.0195(10) 0.0192(10) -0.0038(8) -0.0003(8) 0.0047(8)
F1 0.0226(9) 0.0216(9) 0.0245(9) -0.0026(7) 0.0039(7) -0.0033(7)
N1 0.0185(11) 0.0167(12) 0.0204(12) -0.0015(9) 0.0003(9) 0.0012(9)
N2 0.0178(12) 0.0154(11) 0.0180(12) -0.0019(9) 0.0018(9) 0.0002(9)
B1 0.0187(15) 0.0180(14) 0.0179(15) -0.0014(12) 0.0022(13) 0.0023(12)

loop_
_atom_type_symbol
_atom_type_description
_atom_type_scat_dispersion_real
_atom_type_scat_dispersion_imag
_atom_type_scat_source
C C -0.0020 0.0021 'International Tables Vol C Tables 4.2.6.8 and 6.1.1.4'
H H 0.0000 0.0000 'International Tables Vol C Tables 4.2.6.8 and 6.1.1.4'
B B -0.0010 0.0009 'International Tables Vol C Tables 4.2.6.8 and 6.1.1.4'
Cl Cl 0.1472 0.2018 'International Tables Vol C Tables 4.2.6.8 and 6.1.1.4'
F F -0.0053 0.0127 'International Tables Vol C Tables 4.2.6.8 and 6.1.1.4'
N N -0.0031 0.0043 'International Tables Vol C Tables 4.2.6.8 and 6.1.1.4'
O O -0.0042 0.0079 'International Tables Vol C Tables 4.2.6.8 and 6.1.1.4'

loop_
_geom_angle_atom_site_label_1
_geom_angle_atom_site_label_2
_geom_angle_atom_site_label_3
_geom_angle
_geom_angle_site_symmetry_1
_geom_angle_site_symmetry_3
_geom_angle_publ_flag
C2 C1 C6 118.0(3) . . ?
C2 C1 C7 121.6(3) . . ?
C6 C1 C7 120.3(3) . . ?
C1 C2 C3 121.1(3) . . ?
C4 C3 C2 120.7(3) . . ?
C3 C4 C5 119.0(3) . . ?
C6 C5 C4 120.7(3) . . ?
C5 C6 C1 120.5(3) . . ?
N1 C7 C8 106.7(3) . . ?
N1 C7 C1 122.1(3) . . ?
C8 C7 C1 131.2(3) . . ?
C7 C8 C9 108.2(3) . . ?
C10 C9 C8 107.2(3) . . ?
N1 C10 C9 107.1(3) . . ?
N1 C10 C11 120.0(3) . . ?
C9 C10 C11 132.9(3) . . ?
O2 C11 C12 122.1(3) . . ?
O2 C11 C10 114.0(3) . . ?
C12 C11 C10 123.9(3) . . ?
C11 C12 C13 118.5(3) . . ?
O1 C13 C12 121.8(3) . . ?
O1 C13 C14 114.8(3) . . ?
C12 C13 C14 123.4(3) . . ?
N2 C14 C15 107.6(2) . . ?
N2 C14 C13 120.3(3) . . ?
C15 C14 C13 132.0(3) . . ?
C16 C15 C14 106.5(3) . . ?
C17 C16 C15 108.7(3) . . ?
N2 C17 C16 107.0(3) . . ?
N2 C17 C18 122.0(3) . . ?
C16 C17 C18 131.0(3) . . ?
C23 C18 C19 118.7(3) . . ?
C23 C18 C17 121.6(3) . . ?
C19 C18 C17 119.7(3) . . ?
C20 C19 C18 120.6(3) . . ?
C21 C20 C19 120.4(3) . . ?
C20 C21 C22 119.7(3) . . ?
C21 C22 C23 120.0(3) . . ?
C18 C23 C22 120.7(3) . . ?
C25 C24 C29 116.5(3) . . ?
C25 C24 B1 121.9(3) . . ?
C29 C24 B1 121.4(3) . . ?
C24 C25 C26 122.1(3) . . ?
C27 C26 C25 120.0(4) . . ?
C26 C27 C28 119.7(3) . . ?
C27 C28 C29 120.1(3) . . ?
C28 C29 C24 121.5(3) . . ?
C31 C30 Cl1 111.2(3) . . ?
C30 C31 Cl2 111.0(3) . . ?
C13 O1 B1 120.8(2) . . ?
C11 O2 B1 120.9(2) . . ?
C7 N1 C10 110.8(2) . . ?
C17 N2 C14 110.2(2) . . ?
F1 B1 O1 107.7(2) . . ?
F1 B1 O2 106.9(2) . . ?
O1 B1 O2 109.5(2) . . ?
F1 B1 C24 112.1(3) . . ?
O1 B1 C24 112.0(2) . . ?
O2 B1 C24 108.5(2) . . ?

loop_
_geom_bond_atom_site_label_1
_geom_bond_atom_site_label_2
_geom_bond_distance
_geom_bond_site_symmetry_2
_geom_bond_publ_flag
C1 C2 1.384(5) . ?
C1 C6 1.404(4) . ?
C1 C7 1.465(4) . ?
C2 C3 1.388(5) . ?
C3 C4 1.376(5) . ?
C4 C5 1.385(6) . ?
C5 C6 1.385(5) . ?
C7 N1 1.358(4) . ?
C7 C8 1.394(4) . ?
C8 C9 1.399(4) . ?
C9 C10 1.390(4) . ?
C10 N1 1.371(4) . ?
C10 C11 1.436(4) . ?
C11 O2 1.322(4) . ?
C11 C12 1.380(4) . ?
C12 C13 1.401(4) . ?
C13 O1 1.323(4) . ?
C13 C14 1.427(4) . ?
C14 N2 1.374(4) . ?
C14 C15 1.402(4) . ?
C15 C16 1.399(4) . ?
C16 C17 1.394(4) . ?
C17 N2 1.363(4) . ?
C17 C18 1.461(4) . ?
C18 C23 1.391(4) . ?
C18 C19 1.398(4) . ?
C19 C20 1.388(5) . ?
C20 C21 1.385(5) . ?
C21 C22 1.387(5) . ?
C22 C23 1.396(5) . ?
C24 C25 1.386(5) . ?
C24 C29 1.397(5) . ?
C24 B1 1.598(4) . ?
C25 C26 1.394(5) . ?
C26 C27 1.368(6) . ?
C27 C28 1.372(6) . ?
C28 C29 1.396(5) . ?
C30 C31 1.490(5) . ?
C30 Cl1 1.799(4) . ?
C31 Cl2 1.785(4) . ?
O1 B1 1.489(4) . ?
O2 B1 1.506(4) . ?
F1 B1 1.414(4) . ?

loop_
_geom_hbond_atom_site_label_D
_geom_hbond_atom_site_label_H
_geom_hbond_atom_site_label_A
_geom_hbond_distance_DH
_geom_hbond_distance_HA
_geom_hbond_distance_DA
_geom_hbond_angle_DHA
_geom_hbond_site_symmetry_A
C8 H8 Cl1 0.95 2.89 3.353(3) 111.0 4_655
C16 H16 Cl2 0.95 2.89 3.505(3) 123.9 4_455
C30 H30A F1 0.99 2.33 3.301(4) 168.2 1_455
N2 H2A F1 0.88 2.26 2.901(3) 129.3 1_455
C8 H8 Cl1 0.95 2.89 3.353(3) 111.0 4_655
C16 H16 Cl2 0.95 2.89 3.505(3) 123.9 4_455
C30 H30A F1 0.99 2.33 3.301(4) 168.2 1_455
N2 H2A F1 0.88 2.26 2.901(3) 129.3 1_455
C8 H8 Cl1 0.95 2.89 3.353(3) 111.0 4_655
C16 H16 Cl2 0.95 2.89 3.505(3) 123.9 4_455
C30 H30A F1 0.99 2.33 3.301(4) 168.2 1_455
N2 H2A F1 0.88 2.26 2.901(3) 129.3 1_455
C8 H8 Cl1 0.95 2.89 3.353(3) 111.0 4_655
C16 H16 Cl2 0.95 2.89 3.505(3) 123.9 4_455
C30 H30A F1 0.99 2.33 3.301(4) 168.2 1_455
N2 H2A F1 0.88 2.26 2.901(3) 129.3 1_455
C8 H8 Cl1 0.95 2.89 3.353(3) 111.0 4_655
C16 H16 Cl2 0.95 2.89 3.505(3) 123.9 4_455
C30 H30A F1 0.99 2.33 3.301(4) 168.2 1_455
N2 H2A F1 0.88 2.26 2.901(3) 129.3 1_455
C8 H8 Cl1 0.95 2.89 3.353(3) 111.0 4_655
C16 H16 Cl2 0.95 2.89 3.505(3) 123.9 4_455
C30 H30A F1 0.99 2.33 3.301(4) 168.2 1_455
N2 H2A F1 0.88 2.26 2.901(3) 129.3 1_455

loop_
_geom_torsion_atom_site_label_1
_geom_torsion_atom_site_label_2
_geom_torsion_atom_site_label_3
_geom_torsion_atom_site_label_4
_geom_torsion
_geom_torsion_site_symmetry_1
_geom_torsion_site_symmetry_2
_geom_torsion_site_symmetry_3
_geom_torsion_site_symmetry_4
_geom_torsion_publ_flag
C6 C1 C2 C3 1.4(5) . . . . ?
C7 C1 C2 C3 178.7(3) . . . . ?
C1 C2 C3 C4 -0.1(6) . . . . ?
C2 C3 C4 C5 -1.2(6) . . . . ?
C3 C4 C5 C6 1.2(6) . . . . ?
C4 C5 C6 C1 0.2(5) . . . . ?
C2 C1 C6 C5 -1.4(5) . . . . ?
C7 C1 C6 C5 -178.7(3) . . . . ?
C2 C1 C7 N1 1.8(5) . . . . ?
C6 C1 C7 N1 178.9(3) . . . . ?
C2 C1 C7 C8 -176.2(3) . . . . ?
C6 C1 C7 C8 0.9(5) . . . . ?
N1 C7 C8 C9 -0.2(4) . . . . ?
C1 C7 C8 C9 178.0(3) . . . . ?
C7 C8 C9 C10 0.2(4) . . . . ?
C8 C9 C10 N1 -0.1(3) . . . . ?
C8 C9 C10 C11 -178.0(3) . . . . ?
N1 C10 C11 O2 0.9(4) . . . . ?
C9 C10 C11 O2 178.7(3) . . . . ?
N1 C10 C11 C12 180.0(3) . . . . ?
C9 C10 C11 C12 -2.3(5) . . . . ?
O2 C11 C12 C13 2.9(4) . . . . ?
C10 C11 C12 C13 -176.0(3) . . . . ?
C11 C12 C13 O1 -1.4(4) . . . . ?
C11 C12 C13 C14 177.9(3) . . . . ?
O1 C13 C14 N2 -4.2(4) . . . . ?
C12 C13 C14 N2 176.5(3) . . . . ?
O1 C13 C14 C15 178.0(3) . . . . ?
C12 C13 C14 C15 -1.3(5) . . . . ?
N2 C14 C15 C16 0.4(3) . . . . ?
C13 C14 C15 C16 178.4(3) . . . . ?
C14 C15 C16 C17 -0.7(4) . . . . ?
C15 C16 C17 N2 0.8(3) . . . . ?
C15 C16 C17 C18 -178.3(3) . . . . ?
N2 C17 C18 C23 -10.6(4) . . . . ?
C16 C17 C18 C23 168.3(3) . . . . ?
N2 C17 C18 C19 169.7(3) . . . . ?
C16 C17 C18 C19 -11.4(5) . . . . ?
C23 C18 C19 C20 1.2(4) . . . . ?
C17 C18 C19 C20 -179.1(3) . . . . ?
C18 C19 C20 C21 -0.3(5) . . . . ?
C19 C20 C21 C22 -0.9(5) . . . . ?
C20 C21 C22 C23 1.2(5) . . . . ?
C19 C18 C23 C22 -0.9(4) . . . . ?
C17 C18 C23 C22 179.4(3) . . . . ?
C21 C22 C23 C18 -0.3(5) . . . . ?
C29 C24 C25 C26 -2.1(5) . . . . ?
B1 C24 C25 C26 173.1(3) . . . . ?
C24 C25 C26 C27 -0.3(6) . . . . ?
C25 C26 C27 C28 1.5(6) . . . . ?
C26 C27 C28 C29 0.0(6) . . . . ?
C27 C28 C29 C24 -2.6(5) . . . . ?
C25 C24 C29 C28 3.6(5) . . . . ?
B1 C24 C29 C28 -171.7(3) . . . . ?
Cl1 C30 C31 Cl2 68.8(3) . . . . ?
C12 C13 O1 B1 -15.8(4) . . . . ?
C14 C13 O1 B1 164.8(3) . . . . ?
C12 C11 O2 B1 12.7(4) . . . . ?
C10 C11 O2 B1 -168.3(2) . . . . ?
C8 C7 N1 C10 0.2(3) . . . . ?
C1 C7 N1 C10 -178.2(3) . . . . ?
C9 C10 N1 C7 -0.1(3) . . . . ?
C11 C10 N1 C7 178.2(3) . . . . ?
C16 C17 N2 C14 -0.6(3) . . . . ?
C18 C17 N2 C14 178.6(3) . . . . ?
C15 C14 N2 C17 0.1(3) . . . . ?
C13 C14 N2 C17 -178.1(2) . . . . ?
C13 O1 B1 F1 -87.9(3) . . . . ?
C13 O1 B1 O2 28.0(4) . . . . ?
C13 O1 B1 C24 148.4(3) . . . . ?
C11 O2 B1 F1 89.9(3) . . . . ?
C11 O2 B1 O1 -26.5(4) . . . . ?
C11 O2 B1 C24 -149.1(3) . . . . ?
C25 C24 B1 F1 28.8(4) . . . . ?
C29 C24 B1 F1 -156.2(3) . . . . ?
C25 C24 B1 O1 150.1(3) . . . . ?
C29 C24 B1 O1 -35.0(4) . . . . ?
C25 C24 B1 O2 -88.9(4) . . . . ?
C29 C24 B1 O2 86.1(3) . . . . ?
